data_8100798
loop_
_publ_author_name
'Ye, Sheng-Rong'
'Shan, Yong-Kui'
'He, Ming-Yuan'
'Dai, Li-Yi '

_publ_section_title
;
Crystal structure of tetrapotassium dihydrogen heptatungsteno tetramolybdeno 
monomanganese monoaquasilicate hydrate, K~4~H~2~[SiW~7~Mo~4~Mn(H~2~O)O~39~] 
&#x00B7; 13H~2~O
;
_journal_issue 4
_journal_name_full 'Zeitschrift f\"ur Kristallographie - New Crystal Structures'
_journal_page_first 451
_journal_page_last 452
_journal_volume 217
_journal_year 2002
_chemical_formula_structural 'K4 H2 [SiW4 Mo7 Mn(H2 O)O39] &#x00B7; 13H2 O'
_chemical_formula_sum 'K4 Mn Mo4 O53 Si W7'
_chemical_formula_weight 2758.14
_space_group_IT_number 128
_symmetry_cell_setting tetragonal
_symmetry_space_group_name_Hall '-P 4 2n'
_symmetry_space_group_name_H-M 'P 4/m n c'
_cell_angle_alpha 90.00
_cell_angle_beta 90.00
_cell_angle_gamma 90.00
_cell_formula_units_Z 2
_cell_length_a 14.105(5)
_cell_length_b 14.105(5)
_cell_length_c 12.476(7)
_cell_measurement_temperature 293(2)
_cell_volume 2482.3(19)
_diffrn_ambient_temperature 293(2)
_exptl_crystal_density_diffrn 3.690
_cod_database_code 8100798

loop_
_symmetry_equiv_pos_as_xyz
'x, y, z'
'-x, -y, z'
'-y, x, z'
'y, -x, z'
'-x+1/2, y+1/2, -z+1/2'
'x+1/2, -y+1/2, -z+1/2'
'y+1/2, x+1/2, -z+1/2'
'-y+1/2, -x+1/2, -z+1/2'
'-x, -y, -z'
'x, y, -z'
'y, -x, -z'
'-y, x, -z'
'x-1/2, -y-1/2, z-1/2'
'-x-1/2, y-1/2, z-1/2'
'-y-1/2, -x-1/2, z-1/2'
'y-1/2, x-1/2, z-1/2'

loop_
_atom_site_label
_atom_site_type_symbol
_atom_site_fract_x
_atom_site_fract_y
_atom_site_fract_z
_atom_site_U_iso_or_equiv
_atom_site_adp_type
_atom_site_occupancy
_atom_site_symmetry_multiplicity
_atom_site_Wyckoff_symbol
_atom_site_calc_flag
_atom_site_refinement_flags
_atom_site_disorder_assembly
_atom_site_disorder_group
W1 W 0.13823(7) 0.10921(8) 0.20000(8) 0.0295(4) Uani 0.58 16 i d P . .
Mo1 Mo 0.13823(7) 0.10921(8) 0.20000(8) 0.0295(4) Uani 0.33 16 i d P . .
Mn1 Mn 0.13823(7) 0.10921(8) 0.20000(8) 0.0295(4) Uani 0.08 16 i d P . .
W2 W 0.24651(9) -0.02812(10) 0.0000 0.0276(4) Uani 0.58 8 h d SP . .
Mo2 Mo 0.24651(9) -0.02812(10) 0.0000 0.0276(4) Uani 0.33 8 h d SP . .
Mn2 Mn 0.24651(9) -0.02812(10) 0.0000 0.0276(4) Uani 0.08 8 h d SP . .
Si1 Si 0.0000 0.0000 0.0000 0.012(2) Uiso 1 2 a d S . .
K1 K 0.2967(5) 0.2447(5) 0.0000 0.0443(17) Uani 1 8 h d S . .
O1 O 0.0122(15) 0.0948(15) 0.0746(16) 0.017(5) Uiso 0.50 16 i d P . .
O2 O 0.2345(16) 0.0693(11) 0.1047(15) 0.077(7) Uani 1 16 i d . . .
O3 O 0.1292(15) -0.0163(10) 0.2547(18) 0.090(8) Uani 1 16 i d . . .
O4 O 0.1216(10) 0.2120(15) 0.1047(15) 0.074(7) Uani 1 16 i d . . .
O5 O 0.3646(16) -0.044(2) 0.0000 0.068(8) Uani 1 8 h d S . .
O6 O 0.2028(12) 0.1580(12) 0.2961(12) 0.055(5) Uani 1 16 i d . . .
O7 O 0.319(3) 0.442(2) 0.0000 0.108(12) Uani 1 8 h d S . .
O8 O 0.4070(11) 0.0930(11) 0.2500 0.078(10) Uani 1 8 g d S . .
O9 O 0.5000 0.5000 0.065(4) 0.047(16) Uani 0.50 4 e d SP . .
O10 O 0.1125(17) 0.3875(17) 0.2500 0.138(18) Uani 1 8 g d S . .

loop_
_atom_site_aniso_label
_atom_site_aniso_U_11
_atom_site_aniso_U_22
_atom_site_aniso_U_33
_atom_site_aniso_U_23
_atom_site_aniso_U_13
_atom_site_aniso_U_12
W1 0.0275(6) 0.0348(6) 0.0262(6) -0.0029(4) -0.0045(4) -0.0143(4)
Mo1 0.0275(6) 0.0348(6) 0.0262(6) -0.0029(4) -0.0045(4) -0.0143(4)
Mn1 0.0275(6) 0.0348(6) 0.0262(6) -0.0029(4) -0.0045(4) -0.0143(4)
W2 0.0120(7) 0.0289(8) 0.0421(9) 0.000 0.000 0.0031(6)
Mo2 0.0120(7) 0.0289(8) 0.0421(9) 0.000 0.000 0.0031(6)
Mn2 0.0120(7) 0.0289(8) 0.0421(9) 0.000 0.000 0.0031(6)
K1 0.047(4) 0.053(4) 0.033(3) 0.000 0.000 -0.028(4)
O2 0.129(17) 0.028(8) 0.074(12) -0.006(8) 0.078(13) 0.001(9)
O3 0.136(19) 0.020(8) 0.113(15) -0.016(9) 0.101(15) -0.020(10)
O4 0.020(7) 0.118(16) 0.083(13) 0.070(13) 0.009(8) 0.010(9)
O5 0.033(13) 0.078(18) 0.09(2) 0.000 0.000 0.008(12)
O6 0.062(10) 0.071(11) 0.031(8) -0.016(8) -0.005(7) -0.046(9)
O7 0.14(3) 0.08(2) 0.11(3) 0.000 0.000 0.01(2)
O8 0.035(7) 0.035(7) 0.16(3) -0.033(12) -0.033(12) 0.007(10)
O9 0.07(3) 0.07(3) 0.01(3) 0.000 0.000 0.000
O10 0.14(2) 0.14(2) 0.14(3) -0.08(2) -0.08(2) 0.06(3)

loop_
_geom_bond_atom_site_label_1
_geom_bond_atom_site_label_2
_geom_bond_distance
_geom_bond_site_symmetry_2
_geom_bond_publ_flag
W1 O6 1.655(13) . ?
W1 O3 1.872(16) 3 ?
W1 O4 1.890(16) . ?
W1 O2 1.891(15) . ?
W1 O3 1.902(16) . ?
W1 O1 2.38(2) . ?
W1 O1 2.40(2) 4 ?
W1 K1 3.856(5) . ?
W2 O5 1.68(2) . ?
W2 O2 1.903(16) . ?
W2 O2 1.903(16) 10 ?
W2 O4 1.919(16) 11 ?
W2 O4 1.919(16) 4 ?
W2 O1 2.34(2) 11 ?
W2 O1 2.34(2) 4 ?
W2 K1 3.788(7) 11 ?
W2 K1 3.912(7) . ?
Si1 O1 1.64(2) 12 ?
Si1 O1 1.64(2) 9 ?
Si1 O1 1.64(2) . ?
Si1 O1 1.64(2) 3 ?
Si1 O1 1.64(2) 4 ?
Si1 O1 1.64(2) 2 ?
Si1 O1 1.64(2) 11 ?
Si1 O1 1.64(2) 10 ?
K1 O6 2.726(14) 8 ?
K1 O6 2.726(14) 15_665 ?
K1 O7 2.80(4) . ?
K1 O4 2.831(16) 10 ?
K1 O4 2.831(16) . ?
K1 O2 2.931(17) 10 ?
K1 O2 2.931(17) . ?
K1 Mn2 3.788(7) 3 ?
K1 Mo2 3.788(7) 3 ?
K1 W2 3.788(7) 3 ?
K1 W1 3.856(5) 10 ?
K1 Mo1 3.856(5) 10 ?
O1 Mn2 2.34(2) 3 ?
O1 Mo2 2.34(2) 3 ?
O1 W2 2.34(2) 3 ?
O1 W1 2.40(2) 3 ?
O1 Mn1 2.40(2) 3 ?
O1 Mo1 2.40(2) 3 ?
O3 Mn1 1.872(16) 4 ?
O3 Mo1 1.872(16) 4 ?
O3 W1 1.872(16) 4 ?
O4 Mn2 1.919(16) 3 ?
O4 Mo2 1.919(16) 3 ?
O4 W2 1.919(16) 3 ?
O6 K1 2.726(14) 15_666 ?
O9 O9 1.62(9) 9_665 ?
